data_2227048
loop_
_publ_author_name
'Ashiq, Uzma'
'Jamal, Rifat Ara'
'Arshad, Muhammad Nadeem'
'Khan, Islam Ullah'

_publ_section_title
;
 3-Chlorobenzohydrazide
;
_journal_coeditor_code PV2308
_journal_issue 8
_journal_name_full 'Acta Crystallographica Section E'
_journal_page_first o2169
_journal_paper_doi 10.1107/S1600536810029508
_journal_volume 66
_journal_year 2010
_chemical_formula_iupac 'C7 H7 Cl N2 O'
_chemical_formula_moiety 'C7 H7 Cl N2 O'
_chemical_formula_sum 'C7 H7 Cl N2 O'
_chemical_formula_weight 170.60
_chemical_name_systematic
;
3-Chlorobenzohydrazide
;
_space_group_IT_number 14
_symmetry_cell_setting monoclinic
_symmetry_space_group_name_Hall '-P 2ybc'
_symmetry_space_group_name_H-M 'P 1 21/c 1'
_atom_sites_solution_hydrogens geom
_atom_sites_solution_primary direct
_atom_sites_solution_secondary difmap
_audit_creation_method SHELXL-97
_cell_angle_alpha 90.00
_cell_angle_beta 108.030(5)
_cell_angle_gamma 90.00
_cell_formula_units_Z 4
_cell_length_a 16.2005(15)
_cell_length_b 3.8165(4)
_cell_length_c 12.7646(13)
_cell_measurement_reflns_used 1323
_cell_measurement_temperature 296(2)
_cell_measurement_theta_max 23.34
_cell_measurement_theta_min 3.20
_cell_volume 750.47(13)
_computing_cell_refinement 'SAINT (Bruker, 2007)'
_computing_data_collection 'APEX2 (Bruker, 2007)'
_computing_data_reduction 'SAINT (Bruker, 2007)'
_computing_molecular_graphics 'ORTEP-3 for Windows (Farrugia, 1997)'
_computing_publication_material 'SHELXL97 (Sheldrick, 2008)'
_computing_structure_refinement 'SHELXL97 (Sheldrick, 2008)'
_computing_structure_solution 'SHELXS97 (Sheldrick, 2008)'
_diffrn_ambient_temperature 296(2)
_diffrn_measured_fraction_theta_full 0.993
_diffrn_measured_fraction_theta_max 0.993
_diffrn_measurement_device_type 'Bruker Kappa APEXII CCD'
_diffrn_measurement_method \w
_diffrn_radiation_monochromator graphite
_diffrn_radiation_source 'fine-focus sealed tube'
_diffrn_radiation_type MoK\a
_diffrn_radiation_wavelength 0.71073
_diffrn_reflns_av_R_equivalents 0.0525
_diffrn_reflns_av_sigmaI/netI 0.0614
_diffrn_reflns_limit_h_max 21
_diffrn_reflns_limit_h_min -21
_diffrn_reflns_limit_k_max 5
_diffrn_reflns_limit_k_min -5
_diffrn_reflns_limit_l_max 17
_diffrn_reflns_limit_l_min -17
_diffrn_reflns_number 8144
_diffrn_reflns_theta_full 28.52
_diffrn_reflns_theta_max 28.52
_diffrn_reflns_theta_min 1.32
_diffrn_standards_number 0
_exptl_absorpt_coefficient_mu 0.445
_exptl_absorpt_correction_T_max 0.9282
_exptl_absorpt_correction_T_min 0.8317
_exptl_absorpt_correction_type multi-scan
_exptl_absorpt_process_details '(SADABS; Bruker, 2005)'
_exptl_crystal_colour colorless
_exptl_crystal_density_diffrn 1.510
_exptl_crystal_density_method 'not measured'
_exptl_crystal_description needle
_exptl_crystal_F_000 352
_exptl_crystal_size_max 0.43
_exptl_crystal_size_mid 0.21
_exptl_crystal_size_min 0.17
_refine_diff_density_max 0.232
_refine_diff_density_min -0.297
_refine_ls_extinction_method none
_refine_ls_goodness_of_fit_ref 1.007
_refine_ls_hydrogen_treatment mixed
_refine_ls_matrix_type full
_refine_ls_number_parameters 109
_refine_ls_number_reflns 1880
_refine_ls_number_restraints 0
_refine_ls_restrained_S_all 1.007
_refine_ls_R_factor_all 0.1003
_refine_ls_R_factor_gt 0.0493
_refine_ls_shift/su_max 0.000
_refine_ls_shift/su_mean 0.000
_refine_ls_structure_factor_coef Fsqd
_refine_ls_weighting_details 'calc w=1/[\s^2^(Fo^2^)+(0.0424P)^2^+0.4337P] where P=(Fo^2^+2Fc^2^)/3'
_refine_ls_weighting_scheme calc
_refine_ls_wR_factor_gt 0.1035
_refine_ls_wR_factor_ref 0.1206
_reflns_number_gt 1101
_reflns_number_total 1881
_reflns_threshold_expression I>2\s(I)
_cod_data_source_file pv2308.cif
_cod_data_source_block I
_cod_original_sg_symbol_H-M 'P 21/c'
_cod_database_code 2227048
_cod_database_fobs_code 2227048

loop_
_symmetry_equiv_pos_as_xyz
'x, y, z'
'-x, y+1/2, -z+1/2'
'-x, -y, -z'
'x, -y-1/2, z-1/2'

loop_
_atom_site_type_symbol
_atom_site_label
_atom_site_fract_x
_atom_site_fract_y
_atom_site_fract_z
_atom_site_U_iso_or_equiv
_atom_site_adp_type
_atom_site_calc_flag
_atom_site_refinement_flags
_atom_site_occupancy
_atom_site_disorder_assembly
_atom_site_disorder_group
Cl Cl1 0.43417(4) 1.3067(2) 0.63671(7) 0.0544(3) Uani d . 1 . .
O O1 0.11735(11) 0.7193(5) 0.53677(14) 0.0392(5) Uani d . 1 . .
N N1 0.05596(12) 0.8834(6) 0.36054(17) 0.0336(5) Uani d . 1 . .
H H1N 0.0600(15) 0.987(8) 0.301(2) 0.040 Uiso d . 1 . .
N N2 -0.02733(13) 0.7486(7) 0.35190(18) 0.0352(6) Uani d . 1 . .
H H3N -0.0560(16) 0.902(8) 0.376(2) 0.042 Uiso d . 1 . .
H H2N -0.0219(16) 0.571(8) 0.399(2) 0.042 Uiso d . 1 . .
C C1 0.20977(14) 0.9403(7) 0.43785(19) 0.0295(6) Uani d . 1 . .
C C2 0.27380(15) 1.0618(7) 0.5299(2) 0.0331(6) Uani d . 1 . .
H H2 0.2629 1.0822 0.5971 0.040 Uiso calc R 1 . .
C C3 0.35388(15) 1.1523(7) 0.5212(2) 0.0365(6) Uani d . 1 . .
C C4 0.37114(17) 1.1191(8) 0.4231(2) 0.0445(7) Uani d . 1 . .
H H4 0.4252 1.1827 0.4180 0.053 Uiso calc R 1 . .
C C5 0.30846(17) 0.9917(9) 0.3325(2) 0.0472(8) Uani d . 1 . .
H H5 0.3205 0.9645 0.2663 0.057 Uiso calc R 1 . .
C C6 0.22744(16) 0.9033(8) 0.3388(2) 0.0380(7) Uani d . 1 . .
H H6 0.1849 0.8194 0.2768 0.046 Uiso calc R 1 . .
C C7 0.12403(15) 0.8398(7) 0.45054(19) 0.0286(5) Uani d . 1 . .

loop_
_atom_site_aniso_label
_atom_site_aniso_U_11
_atom_site_aniso_U_22
_atom_site_aniso_U_33
_atom_site_aniso_U_12
_atom_site_aniso_U_13
_atom_site_aniso_U_23
Cl1 0.0334(3) 0.0599(5) 0.0633(5) -0.0054(3) 0.0055(3) -0.0109(4)
O1 0.0392(9) 0.0492(13) 0.0309(9) -0.0036(9) 0.0133(7) 0.0086(9)
N1 0.0321(11) 0.0414(15) 0.0281(11) -0.0062(10) 0.0106(9) 0.0069(10)
N2 0.0312(11) 0.0440(17) 0.0331(12) -0.0057(10) 0.0138(9) -0.0015(11)
C1 0.0310(12) 0.0254(14) 0.0336(13) 0.0014(10) 0.0120(10) 0.0031(11)
C2 0.0338(12) 0.0323(16) 0.0351(14) -0.0003(11) 0.0131(11) 0.0021(12)
C3 0.0305(12) 0.0293(16) 0.0469(16) 0.0012(11) 0.0081(11) 0.0013(13)
C4 0.0319(13) 0.0456(19) 0.0609(19) 0.0030(13) 0.0216(13) 0.0055(15)
C5 0.0458(16) 0.058(2) 0.0472(17) 0.0028(15) 0.0282(13) 0.0043(16)
C6 0.0369(13) 0.0451(19) 0.0340(14) -0.0006(13) 0.0138(11) -0.0019(13)
C7 0.0342(12) 0.0253(14) 0.0288(12) -0.0008(11) 0.0132(10) -0.0018(11)

loop_
_atom_type_symbol
_atom_type_description
_atom_type_scat_dispersion_real
_atom_type_scat_dispersion_imag
_atom_type_scat_source
C C 0.0033 0.0016 'International Tables Vol C Tables 4.2.6.8 and 6.1.1.4'
H H 0.0000 0.0000 'International Tables Vol C Tables 4.2.6.8 and 6.1.1.4'
N N 0.0061 0.0033 'International Tables Vol C Tables 4.2.6.8 and 6.1.1.4'
O O 0.0106 0.0060 'International Tables Vol C Tables 4.2.6.8 and 6.1.1.4'
Cl Cl 0.1484 0.1585 'International Tables Vol C Tables 4.2.6.8 and 6.1.1.4'

loop_
_geom_angle_atom_site_label_1
_geom_angle_atom_site_label_2
_geom_angle_atom_site_label_3
_geom_angle_site_symmetry_1
_geom_angle_site_symmetry_3
_geom_angle
_geom_angle_publ_flag
C7 N1 N2 . . 122.4(2) ?
C7 N1 H1N . . 122.6(16) ?
N2 N1 H1N . . 114.9(16) ?
N1 N2 H3N . . 109.4(19) ?
N1 N2 H2N . . 109.3(16) ?
H3N N2 H2N . . 103(3) ?
C2 C1 C6 . . 119.7(2) ?
C2 C1 C7 . . 118.0(2) ?
C6 C1 C7 . . 122.2(2) ?
C3 C2 C1 . . 119.4(2) ?
C3 C2 H2 . . 120.3 ?
C1 C2 H2 . . 120.3 ?
C4 C3 C2 . . 120.9(2) ?
C4 C3 Cl1 . . 119.7(2) ?
C2 C3 Cl1 . . 119.4(2) ?
C3 C4 C5 . . 119.7(2) ?
C3 C4 H4 . . 120.1 ?
C5 C4 H4 . . 120.1 ?
C4 C5 C6 . . 120.5(3) ?
C4 C5 H5 . . 119.8 ?
C6 C5 H5 . . 119.8 ?
C5 C6 C1 . . 119.7(2) ?
C5 C6 H6 . . 120.1 ?
C1 C6 H6 . . 120.1 ?
O1 C7 N1 . . 122.7(2) ?
O1 C7 C1 . . 122.3(2) ?
N1 C7 C1 . . 115.0(2) ?

loop_
_geom_bond_atom_site_label_1
_geom_bond_atom_site_label_2
_geom_bond_site_symmetry_2
_geom_bond_distance
_geom_bond_publ_flag
Cl1 C3 . 1.740(3) ?
O1 C7 . 1.228(3) ?
N1 C7 . 1.334(3) ?
N1 N2 . 1.416(3) ?
N1 H1N . 0.87(3) ?
N2 H3N . 0.86(3) ?
N2 H2N . 0.90(3) ?
C1 C2 . 1.385(3) ?
C1 C6 . 1.387(3) ?
C1 C7 . 1.497(3) ?
C2 C3 . 1.380(3) ?
C2 H2 . 0.9300 ?
C3 C4 . 1.371(4) ?
C4 C5 . 1.370(4) ?
C4 H4 . 0.9300 ?
C5 C6 . 1.381(3) ?
C5 H5 . 0.9300 ?
C6 H6 . 0.9300 ?

loop_
_geom_hbond_atom_site_label_D
_geom_hbond_atom_site_label_H
_geom_hbond_atom_site_label_A
_geom_hbond_site_symmetry_A
_geom_hbond_distance_DH
_geom_hbond_distance_HA
_geom_hbond_distance_DA
_geom_hbond_angle_DHA
N2 H2N O1 . 0.90(3) 2.45(3) 2.766(3) 101(2)
N1 H1N N2 2 0.87(3) 2.11(3) 2.955(3) 162(2)
N2 H3N O1 3_576 0.86(3) 2.24(3) 3.091(3) 171(2)
N2 H2N O1 3_566 0.90(3) 2.25(3) 2.935(3) 133(2)

loop_
_geom_torsion_atom_site_label_1
_geom_torsion_atom_site_label_2
_geom_torsion_atom_site_label_3
_geom_torsion_atom_site_label_4
_geom_torsion_site_symmetry_1
_geom_torsion_site_symmetry_2
_geom_torsion_site_symmetry_3
_geom_torsion_site_symmetry_4
_geom_torsion
_geom_torsion_publ_flag
C6 C1 C2 C3 . . . . 1.5(4) ?
C7 C1 C2 C3 . . . . 179.2(2) ?
C1 C2 C3 C4 . . . . -0.9(4) ?
C1 C2 C3 Cl1 . . . . 179.7(2) ?
C2 C3 C4 C5 . . . . -0.5(4) ?
Cl1 C3 C4 C5 . . . . 178.9(2) ?
C3 C4 C5 C6 . . . . 1.3(5) ?
C4 C5 C6 C1 . . . . -0.7(5) ?
C2 C1 C6 C5 . . . . -0.7(4) ?
C7 C1 C6 C5 . . . . -178.3(3) ?
N2 N1 C7 O1 . . . . -9.3(4) ?
N2 N1 C7 C1 . . . . 169.2(2) ?
C2 C1 C7 O1 . . . . -31.5(4) ?
C6 C1 C7 O1 . . . . 146.2(3) ?
C2 C1 C7 N1 . . . . 150.0(2) ?
C6 C1 C7 N1 . . . . -32.3(4) ?

loop_
_cod_related_entry_id
_cod_related_entry_database
_cod_related_entry_code
1 ChemSpider 66893
